data_7111378
loop_
_publ_author_name
'John, Rohith P.'
'Lee, Kyungjae'
'Lah, Myoung Soo'

_publ_section_title
;
 Novel 36-membered dodecanuclear manganese metalladiazamacrocycle
;
_journal_issue 23
_journal_name_full 'Chemical Communications'
_journal_page_first 2660
_journal_page_last 2661
_journal_paper_doi 10.1039/b407668k
_journal_year 2004
_chemical_formula_sum 'C216 H348 Mn12 N48 O60'
_chemical_formula_weight 5236.70
_chemical_name_systematic
;
?
;
_space_group_IT_number 148
_symmetry_cell_setting rhombohedral
_symmetry_space_group_name_Hall '-R 3'
_symmetry_space_group_name_H-M 'R -3 :H'
_atom_sites_solution_hydrogens geom
_atom_sites_solution_primary direct
_atom_sites_solution_secondary difmap
_audit_creation_method SHELXL-97
_cell_angle_alpha 90.00
_cell_angle_beta 90.00
_cell_angle_gamma 120.00
_cell_formula_units_Z 3
_cell_length_a 23.7142(16)
_cell_length_b 23.7142(16)
_cell_length_c 38.246(5)
_cell_measurement_reflns_used 4424
_cell_measurement_temperature 173(2)
_cell_measurement_theta_max 27.61
_cell_measurement_theta_min 2.25
_cell_volume 18627(3)
_computing_cell_refinement 'Bruker SAINT'
_computing_data_collection 'Bruker SMART'
_computing_data_reduction 'Bruker SAINT'
_computing_molecular_graphics ORTEP3
_computing_publication_material WinGX
_computing_structure_refinement 'Bruker SHELXTL'
_computing_structure_solution 'Bruker SHELXTL'
_diffrn_ambient_temperature 173(2)
_diffrn_measured_fraction_theta_full 0.946
_diffrn_measured_fraction_theta_max 0.946
_diffrn_measurement_device_type 'CCD area detector'
_diffrn_measurement_method 'omega scans'
_diffrn_radiation_monochromator graphite
_diffrn_radiation_source 'fine-focus sealed tube'
_diffrn_radiation_type MoK\a
_diffrn_radiation_wavelength 0.71073
_diffrn_reflns_av_R_equivalents 0.0913
_diffrn_reflns_av_sigmaI/netI 0.1222
_diffrn_reflns_limit_h_max 18
_diffrn_reflns_limit_h_min -31
_diffrn_reflns_limit_k_max 31
_diffrn_reflns_limit_k_min -31
_diffrn_reflns_limit_l_max 50
_diffrn_reflns_limit_l_min -49
_diffrn_reflns_number 32464
_diffrn_reflns_theta_full 28.28
_diffrn_reflns_theta_max 28.28
_diffrn_reflns_theta_min 1.46
_diffrn_standards_decay_% <2.0
_exptl_absorpt_coefficient_mu 0.674
_exptl_absorpt_correction_T_max 0.8604
_exptl_absorpt_correction_T_min 0.8496
_exptl_absorpt_correction_type multi-scan
_exptl_absorpt_process_details 'Bruker SADABS'
_exptl_crystal_colour 'dark brown'
_exptl_crystal_density_diffrn 1.401
_exptl_crystal_density_method 'not measured'
_exptl_crystal_description block
_exptl_crystal_F_000 8280
_exptl_crystal_size_max 0.25
_exptl_crystal_size_mid 0.25
_exptl_crystal_size_min 0.23
_refine_diff_density_max 0.722
_refine_diff_density_min -0.537
_refine_diff_density_rms 0.085
_refine_ls_extinction_method none
_refine_ls_goodness_of_fit_ref 0.936
_refine_ls_hydrogen_treatment mixed
_refine_ls_matrix_type full
_refine_ls_number_parameters 589
_refine_ls_number_reflns 9717
_refine_ls_number_restraints 42
_refine_ls_restrained_S_all 0.946
_refine_ls_R_factor_all 0.1229
_refine_ls_R_factor_gt 0.0591
_refine_ls_shift/su_max 0.001
_refine_ls_shift/su_mean 0.000
_refine_ls_structure_factor_coef Fsqd
_refine_ls_weighting_details 'calc w=1/[\s^2^(Fo^2^)+(0.0854P)^2^+0.0000P] where P=(Fo^2^+2Fc^2^)/3'
_refine_ls_weighting_scheme calc
_refine_ls_wR_factor_gt 0.1490
_refine_ls_wR_factor_ref 0.1744
_reflns_number_gt 5263
_reflns_number_total 9717
_reflns_threshold_expression >2sigma(I)
_cod_data_source_file b407668ksup1.cif
_cod_data_source_block complex1
_cod_depositor_comments
;
The following automatic conversions were performed:

'_symmetry_cell_setting' value 'Rhombohedral' changed to
'rhombohedral' according to
/home/saulius/struct/CIF-dictionaries/cif_core.dic dictionary named
'cif_core.dic' version 2.4.2 from
2011-04-26.

'_exptl_absorpt_correction_type' value 'Multi-scan'
changed to 'multi-scan' according to
/home/saulius/struct/CIF-dictionaries/cif_core.dic dictionary named
'cif_core.dic' version 2.4.2 from 2011-04-26.

Automatic conversion script
Id: cif_fix_values 1891 2012-01-12 08:04:46Z andrius 
;
_cod_original_cell_volume 18626(3)
_cod_original_sg_symbol_H-M R-3
_cod_database_code 7111378

loop_
_symmetry_equiv_pos_as_xyz
'x, y, z'
'-y, x-y, z'
'-x+y, -x, z'
'x+2/3, y+1/3, z+1/3'
'-y+2/3, x-y+1/3, z+1/3'
'-x+y+2/3, -x+1/3, z+1/3'
'x+1/3, y+2/3, z+2/3'
'-y+1/3, x-y+2/3, z+2/3'
'-x+y+1/3, -x+2/3, z+2/3'
'-x, -y, -z'
'y, -x+y, -z'
'x-y, x, -z'
'-x+2/3, -y+1/3, -z+1/3'
'y+2/3, -x+y+1/3, -z+1/3'
'x-y+2/3, x+1/3, -z+1/3'
'-x+1/3, -y+2/3, -z+2/3'
'y+1/3, -x+y+2/3, -z+2/3'
'x-y+1/3, x+2/3, -z+2/3'

loop_
_atom_site_label
_atom_site_type_symbol
_atom_site_fract_x
_atom_site_fract_y
_atom_site_fract_z
_atom_site_U_iso_or_equiv
_atom_site_adp_type
_atom_site_occupancy
_atom_site_symmetry_multiplicity
_atom_site_calc_flag
_atom_site_refinement_flags
_atom_site_disorder_assembly
_atom_site_disorder_group
Mn1A Mn 0.74122(3) 0.68954(3) 0.057601(13) 0.02446(15) Uani 1 1 d . . .
O1A O 0.68080(13) 0.61716(14) 0.08247(6) 0.0319(6) Uani 1 1 d . . .
O2A O 0.57535(13) 0.63874(12) -0.00136(7) 0.0284(6) Uani 1 1 d . B .
O3A O 0.79184(12) 0.76316(13) 0.02768(6) 0.0277(6) Uani 1 1 d . . .
N1A N 0.67456(14) 0.68080(15) 0.02494(8) 0.0236(7) Uani 1 1 d . . .
N2A N 0.69559(14) 0.72957(15) -0.00094(7) 0.0243(7) Uani 1 1 d . B .
C1A C 0.61907(19) 0.57509(19) 0.07534(9) 0.0288(8) Uani 1 1 d . . .
C2A C 0.58366(19) 0.58115(18) 0.04732(9) 0.0267(8) Uani 1 1 d . . .
C3A C 0.5184(2) 0.53245(19) 0.04226(10) 0.0316(9) Uani 1 1 d . . .
H3A H 0.4948 0.5365 0.0233 0.021(10) Uiso 1 1 calc R . .
C4A C 0.4878(2) 0.4792(2) 0.06383(11) 0.0393(10) Uani 1 1 d . . .
H4A H 0.4438 0.4467 0.0598 0.066(16) Uiso 1 1 calc R . .
C5A C 0.5227(2) 0.4737(2) 0.09173(11) 0.0400(10) Uani 1 1 d . . .
H5A H 0.5021 0.4372 0.1069 0.052(14) Uiso 1 1 calc R . .
C6A C 0.5865(2) 0.5204(2) 0.09759(10) 0.0368(10) Uani 1 1 d . . .
H6A H 0.6090 0.5159 0.1169 0.10(2) Uiso 1 1 calc R . .
C7A C 0.61195(18) 0.63613(18) 0.02239(9) 0.0241(8) Uani 1 1 d . . .
C8A C 0.75866(19) 0.76977(18) 0.00248(9) 0.0254(8) Uani 1 1 d . . .
C9A C 0.79283(18) 0.82301(18) -0.02260(9) 0.0264(8) Uani 1 1 d . . .
H9A H 0.7684 0.8328 -0.0387 0.036(12) Uiso 1 1 calc R . .
C10A C 0.85695(19) 0.85754(19) -0.02323(10) 0.0311(9) Uani 1 1 d . . .
H10A H 0.8792 0.8472 -0.0060 0.035(11) Uiso 1 1 calc R . .
C11A C 0.8984(2) 0.9110(2) -0.04794(11) 0.0370(10) Uani 1 1 d . . .
H11A H 0.9268 0.8985 -0.0607 0.059(15) Uiso 1 1 calc R . .
H11B H 0.9270 0.9505 -0.0341 0.060(15) Uiso 1 1 calc R . .
C12A C 0.8620(2) 0.9285(2) -0.07465(11) 0.0434(11) Uani 1 1 d . . .
H12A H 0.8335 0.8900 -0.0886 0.049(14) Uiso 1 1 calc R . .
H12B H 0.8934 0.9630 -0.0900 0.09(2) Uiso 1 1 calc R . .
H12C H 0.8358 0.9438 -0.0625 0.09(2) Uiso 1 1 calc R . .
O4A O 0.72962(15) 0.75746(14) 0.09410(7) 0.0373(7) Uani 1 1 d . . .
N3A N 0.73855(18) 0.85378(17) 0.11033(9) 0.0373(8) Uani 1 1 d . . .
C13A C 0.7404(2) 0.8127(2) 0.08760(11) 0.0372(10) Uani 1 1 d . . .
H13A H 0.7511 0.8273 0.0641 0.12(2) Uiso 1 1 calc R . .
C14A C 0.7244(4) 0.8363(3) 0.14678(12) 0.0686(18) Uani 1 1 d . . .
H14A H 0.7257 0.7963 0.1513 0.08(2) Uiso 1 1 calc R . .
H14B H 0.6810 0.8293 0.1524 0.08(2) Uiso 1 1 calc R . .
H14C H 0.7570 0.8716 0.1614 0.10(2) Uiso 1 1 calc R . .
C15A C 0.7535(3) 0.9189(2) 0.10082(15) 0.0604(15) Uani 1 1 d . . .
H15A H 0.7610 0.9249 0.0755 0.085(19) Uiso 1 1 calc R . .
H15B H 0.7928 0.9508 0.1133 0.11(3) Uiso 1 1 calc R . .
H15C H 0.7170 0.9251 0.1072 0.09(2) Uiso 1 1 calc R . .
Mn1B Mn 0.60557(3) 0.71796(3) -0.029426(14) 0.02540(16) Uani 1 1 d . . .
O1B O 0.61791(15) 0.68437(13) -0.07075(7) 0.0355(7) Uani 1 1 d . B .
O2B O 0.70067(13) 0.88759(12) -0.08749(6) 0.0278(6) Uani 1 1 d . B .
O3B O 0.59562(13) 0.76437(13) 0.00887(6) 0.0288(6) Uani 1 1 d . B .
N1B N 0.63992(15) 0.80311(14) -0.05058(7) 0.0234(6) Uani 1 1 d . B .
N2B N 0.63923(16) 0.85060(15) -0.02882(8) 0.0270(7) Uani 1 1 d . . .
C1B C 0.64577(19) 0.71404(18) -0.10053(9) 0.0277(8) Uani 1 1 d . . .
C2B C 0.67555(18) 0.78211(18) -0.10586(9) 0.0264(8) Uani 1 1 d . B .
C3B C 0.7054(2) 0.8087(2) -0.13818(9) 0.0316(9) Uani 1 1 d . . .
H3B H 0.7263 0.8544 -0.1416 0.046(13) Uiso 1 1 calc R B .
C4B C 0.7049(2) 0.7695(2) -0.16503(10) 0.0408(11) Uani 1 1 d . B .
H4B H 0.7259 0.7881 -0.1866 0.057(15) Uiso 1 1 calc R . .
C5B C 0.6731(2) 0.7021(2) -0.16007(10) 0.0383(10) Uani 1 1 d . . .
H5B H 0.6712 0.6746 -0.1786 0.049(15) Uiso 1 1 calc R B .
C6B C 0.6450(2) 0.6757(2) -0.12888(10) 0.0353(10) Uani 1 1 d . B .
H6B H 0.6240 0.6298 -0.1261 0.026(10) Uiso 1 1 calc R . .
C7B C 0.67235(18) 0.82651(18) -0.08026(9) 0.0243(8) Uani 1 1 d . . .
C8B C 0.61539(18) 0.82551(19) 0.00168(9) 0.0263(8) Uani 1 1 d . B .
C9B C 0.6100(2) 0.8656(2) 0.02875(10) 0.0327(9) Uani 1 1 d . . .
H9B H 0.6274 0.9107 0.0242 0.070(17) Uiso 1 1 calc R B .
C10B C 0.5822(3) 0.8426(2) 0.05900(11) 0.0489(13) Uani 1 1 d . A .
H10B H 0.5649 0.7974 0.0632 0.061(15) Uiso 1 1 calc R . .
C11B C 0.5757(3) 0.8826(3) 0.08787(14) 0.076(2) Uani 1 1 d D . .
C12B C 0.5085(4) 0.8557(4) 0.0996(2) 0.070(4) Uani 0.693(16) 1 d PD A 1
C122 C 0.5579(15) 0.8520(11) 0.1221(4) 0.097(11) Uani 0.307(16) 1 d PD A 2
O4B O 0.49950(15) 0.67926(16) -0.04049(9) 0.0496(9) Uani 0.672(5) 1 d PD B 1
N3B N 0.4145(4) 0.6014(3) -0.0097(2) 0.072(2) Uani 0.672(5) 1 d PD B 1
C13B C 0.4531(2) 0.6253(2) -0.03459(13) 0.0485(12) Uani 0.672(5) 1 d PD B 1
C14B C 0.4346(6) 0.6368(5) 0.0237(2) 0.085(3) Uani 0.672(5) 1 d PD B 1
C15B C 0.3543(3) 0.5356(3) -0.0127(2) 0.098(3) Uani 0.672(5) 1 d PD B 1
O42B O 0.49950(15) 0.67926(16) -0.04049(9) 0.0496(9) Uani 0.33 1 d PD B 2
N32B N 0.3907(6) 0.5979(6) -0.0328(4) 0.058(4) Uiso 0.328(5) 1 d PD B 2
C132 C 0.4531(2) 0.6253(2) -0.03459(13) 0.0485(12) Uani 0.33 1 d PD B 2
C142 C 0.3695(11) 0.6476(10) -0.0251(6) 0.097(7) Uiso 0.328(5) 1 d PD . 2
C152 C 0.3543(3) 0.5356(3) -0.0127(2) 0.098(3) Uani 0.33 1 d PD B 2
O1S O 0.9037(5) 0.8740(5) 0.8286(3) 0.240(5) Uani 1 1 d D . .
N1S N 0.8589(3) 0.9269(3) 0.80551(17) 0.102(2) Uani 1 1 d D . .
C1S C 0.8852(5) 0.9116(5) 0.83029(19) 0.113(3) Uani 1 1 d D . .
H1S H 0.8903 0.9328 0.8521 0.136 Uiso 1 1 calc R . .
C2S C 0.8286(4) 0.9641(4) 0.8097(3) 0.172(6) Uani 1 1 d D . .
H2S1 H 0.7825 0.9354 0.8154 0.259 Uiso 1 1 calc R . .
H2S2 H 0.8323 0.9876 0.7880 0.259 Uiso 1 1 calc R . .
H2S3 H 0.8498 0.9954 0.8287 0.259 Uiso 1 1 calc R . .
C3S C 0.8664(13) 0.9036(7) 0.7709(3) 0.62(3) Uani 1 1 d D . .
H3S1 H 0.8733 0.8665 0.7740 0.927 Uiso 1 1 calc R . .
H3S2 H 0.9038 0.9388 0.7588 0.927 Uiso 1 1 calc R . .
H3S3 H 0.8269 0.8901 0.7571 0.927 Uiso 1 1 calc R . .
O2S O 0.4639(5) 0.5625(4) 0.1633(2) 0.124(3) Uani 0.672(5) 1 d PD B 1
N2S N 0.5081(4) 0.6462(4) 0.1246(2) 0.076(2) Uani 0.672(5) 1 d PD B 1
C4S C 0.5071(6) 0.5985(5) 0.1440(3) 0.089(3) Uani 0.672(5) 1 d PD B 1
C5S C 0.4533(4) 0.6614(4) 0.1272(2) 0.129(3) Uani 0.672(5) 1 d PD B 1
C6S C 0.5663(5) 0.6919(5) 0.1054(3) 0.061(3) Uani 0.672(5) 1 d PD B 1
O22S O 0.4036(15) 0.6502(16) 0.0570(8) 0.71(9) Uani 0.328(5) 1 d PD B 2
N22S N 0.4848(11) 0.6650(7) 0.0952(3) 0.182(17) Uani 0.328(5) 1 d PD B 2
C42S C 0.4574(14) 0.6624(10) 0.0622(4) 0.25(3) Uani 0.328(5) 1 d PD B 2
C52S C 0.4533(4) 0.6614(4) 0.1272(2) 0.129(3) Uani 0.33 1 d PD B 2
C62S C 0.5497(16) 0.674(2) 0.0961(12) 0.28(4) Uani 0.328(5) 1 d PD B 2

loop_
_atom_site_aniso_label
_atom_site_aniso_U_11
_atom_site_aniso_U_22
_atom_site_aniso_U_33
_atom_site_aniso_U_23
_atom_site_aniso_U_13
_atom_site_aniso_U_12
Mn1A 0.0257(3) 0.0280(3) 0.0227(3) 0.0018(2) 0.0014(2) 0.0157(3)
O1A 0.0315(16) 0.0357(16) 0.0269(13) 0.0087(11) -0.0008(11) 0.0155(13)
O2A 0.0252(14) 0.0229(14) 0.0331(13) 0.0037(11) -0.0037(11) 0.0091(12)
O3A 0.0246(14) 0.0287(15) 0.0273(13) 0.0018(11) -0.0018(11) 0.0113(12)
N1A 0.0237(17) 0.0226(16) 0.0241(15) 0.0031(12) 0.0025(12) 0.0112(14)
N2A 0.0219(16) 0.0228(16) 0.0273(15) 0.0038(12) 0.0018(12) 0.0105(14)
C1A 0.033(2) 0.028(2) 0.0271(18) 0.0026(15) 0.0055(16) 0.0164(19)
C2A 0.029(2) 0.024(2) 0.0260(18) 0.0044(15) 0.0050(15) 0.0120(17)
C3A 0.031(2) 0.029(2) 0.033(2) 0.0038(16) 0.0015(17) 0.0134(19)
C4A 0.039(3) 0.028(2) 0.040(2) 0.0027(18) 0.0036(19) 0.008(2)
C5A 0.044(3) 0.028(2) 0.040(2) 0.0095(18) 0.007(2) 0.012(2)
C6A 0.044(3) 0.035(2) 0.031(2) 0.0119(18) 0.0053(19) 0.020(2)
C7A 0.027(2) 0.0206(19) 0.0257(17) -0.0019(14) 0.0010(15) 0.0131(17)
C8A 0.029(2) 0.025(2) 0.0239(17) -0.0013(15) -0.0001(15) 0.0150(17)
C9A 0.024(2) 0.027(2) 0.0283(18) 0.0016(15) 0.0017(15) 0.0125(17)
C10A 0.025(2) 0.031(2) 0.034(2) 0.0035(17) 0.0011(16) 0.0114(18)
C11A 0.027(2) 0.031(2) 0.045(2) 0.0058(19) 0.0056(18) 0.0091(19)
C12A 0.042(3) 0.037(3) 0.043(2) 0.008(2) 0.013(2) 0.013(2)
O4A 0.0492(19) 0.0368(17) 0.0326(14) 0.0017(12) 0.0040(13) 0.0265(15)
N3A 0.043(2) 0.034(2) 0.0388(18) -0.0021(15) 0.0073(16) 0.0219(18)
C13A 0.041(3) 0.037(3) 0.037(2) 0.0011(19) 0.0079(19) 0.022(2)
C14A 0.117(6) 0.060(4) 0.038(3) -0.003(3) 0.013(3) 0.051(4)
C15A 0.078(4) 0.038(3) 0.067(4) 0.007(3) 0.021(3) 0.030(3)
Mn1B 0.0256(3) 0.0212(3) 0.0268(3) 0.0030(2) -0.0004(2) 0.0097(3)
O1B 0.0475(18) 0.0234(15) 0.0303(14) -0.0013(11) -0.0002(13) 0.0136(14)
O2B 0.0330(15) 0.0224(14) 0.0241(12) 0.0022(10) 0.0038(11) 0.0109(12)
O3B 0.0314(15) 0.0267(14) 0.0292(13) 0.0078(11) 0.0068(11) 0.0152(12)
N1B 0.0254(17) 0.0222(16) 0.0211(14) 0.0015(12) 0.0010(12) 0.0108(14)
N2B 0.0315(18) 0.0224(17) 0.0272(15) -0.0015(13) -0.0004(13) 0.0135(15)
C1B 0.030(2) 0.026(2) 0.0280(18) -0.0028(16) -0.0076(16) 0.0146(18)
C2B 0.027(2) 0.027(2) 0.0256(18) -0.0015(15) -0.0051(15) 0.0143(17)
C3B 0.037(2) 0.030(2) 0.0284(19) 0.0012(16) 0.0001(17) 0.0169(19)
C4B 0.052(3) 0.048(3) 0.029(2) -0.0015(19) 0.0071(19) 0.030(2)
C5B 0.047(3) 0.043(3) 0.032(2) -0.0143(19) -0.0071(19) 0.028(2)
C6B 0.042(3) 0.031(2) 0.035(2) -0.0093(17) -0.0098(18) 0.019(2)
C7B 0.0226(19) 0.0232(19) 0.0248(17) 0.0005(15) -0.0046(14) 0.0097(16)
C8B 0.0214(19) 0.026(2) 0.0293(18) 0.0014(15) -0.0009(15) 0.0102(17)
C9B 0.035(2) 0.031(2) 0.032(2) 0.0015(17) 0.0037(17) 0.017(2)
C10B 0.070(4) 0.035(3) 0.041(2) 0.006(2) 0.021(2) 0.026(3)
C11B 0.121(6) 0.057(4) 0.050(3) 0.001(3) 0.042(3) 0.044(4)
C12B 0.064(6) 0.061(6) 0.081(7) 0.005(4) 0.041(5) 0.028(5)
C122 0.19(3) 0.107(19) 0.035(10) -0.005(10) 0.004(13) 0.11(2)
O4B 0.0315(18) 0.044(2) 0.063(2) 0.0167(16) -0.0096(15) 0.0114(16)
N3B 0.078(5) 0.043(4) 0.077(5) -0.005(4) 0.028(4) 0.016(4)
C13B 0.037(3) 0.043(3) 0.068(3) 0.000(2) 0.007(2) 0.021(2)
C14B 0.106(9) 0.088(8) 0.061(6) 0.000(5) 0.006(6) 0.050(7)
C15B 0.076(5) 0.040(4) 0.132(6) 0.005(4) 0.041(4) -0.006(3)
O42B 0.0315(18) 0.044(2) 0.063(2) 0.0167(16) -0.0096(15) 0.0114(16)
C132 0.037(3) 0.043(3) 0.068(3) 0.000(2) 0.007(2) 0.021(2)
C152 0.076(5) 0.040(4) 0.132(6) 0.005(4) 0.041(4) -0.006(3)
O1S 0.233(11) 0.255(11) 0.318(13) 0.125(10) 0.045(9) 0.186(10)
N1S 0.118(5) 0.073(4) 0.109(5) 0.011(4) -0.037(4) 0.044(4)
C1S 0.159(9) 0.173(9) 0.073(5) 0.026(5) -0.001(5) 0.132(8)
C2S 0.068(6) 0.104(7) 0.349(17) 0.098(9) 0.023(8) 0.046(5)
C3S 1.29(9) 0.126(12) 0.148(12) 0.024(10) -0.28(3) 0.13(3)
O2S 0.148(8) 0.125(8) 0.105(6) 0.028(5) 0.026(6) 0.072(7)
N2S 0.078(6) 0.069(6) 0.094(6) -0.002(5) 0.004(5) 0.046(5)
C4S 0.110(9) 0.070(7) 0.093(7) 0.034(6) 0.041(7) 0.048(7)
C5S 0.124(8) 0.105(7) 0.126(7) -0.003(6) 0.011(6) 0.033(6)
C6S 0.078(7) 0.049(7) 0.062(5) 0.004(4) 0.013(5) 0.037(5)
O22S 0.67(9) 0.36(6) 0.23(3) 0.15(4) -0.32(5) -0.39(7)
N22S 0.33(4) 0.024(8) 0.010(6) 0.001(5) 0.035(11) -0.043(15)
C42S 0.32(5) 0.068(16) 0.055(14) -0.024(12) 0.04(2) -0.13(2)
C52S 0.124(8) 0.105(7) 0.126(7) -0.003(6) 0.011(6) 0.033(6)
C62S 0.35(8) 0.04(2) 0.39(8) 0.00(3) 0.23(7) 0.06(4)

loop_
_atom_type_symbol
_atom_type_description
_atom_type_scat_dispersion_real
_atom_type_scat_dispersion_imag
_atom_type_scat_source
C C 0.0033 0.0016 'International Tables Vol C Tables 4.2.6.8 and 6.1.1.4'
H H 0.0000 0.0000 'International Tables Vol C Tables 4.2.6.8 and 6.1.1.4'
N N 0.0061 0.0033 'International Tables Vol C Tables 4.2.6.8 and 6.1.1.4'
O O 0.0106 0.0060 'International Tables Vol C Tables 4.2.6.8 and 6.1.1.4'
Mn Mn 0.3368 0.7283 'International Tables Vol C Tables 4.2.6.8 and 6.1.1.4'

loop_
_geom_angle_atom_site_label_1
_geom_angle_atom_site_label_2
_geom_angle_atom_site_label_3
_geom_angle
_geom_angle_site_symmetry_1
_geom_angle_site_symmetry_3
O1A Mn1A O3A 170.67(11) . .
O1A Mn1A N1A 91.14(12) . .
O3A Mn1A N1A 79.61(12) . .
O1A Mn1A O2B 92.46(11) . 12_655
O3A Mn1A O2B 96.83(11) . 12_655
N1A Mn1A O2B 175.60(12) . 12_655
O1A Mn1A O4A 91.72(12) . .
O3A Mn1A O4A 87.91(11) . .
N1A Mn1A O4A 95.22(12) . .
O2B Mn1A O4A 87.19(11) 12_655 .
O1A Mn1A N2B 96.75(12) . 12_655
O3A Mn1A N2B 86.60(11) . 12_655
N1A Mn1A N2B 102.75(12) . 12_655
O2B Mn1A N2B 74.32(10) 12_655 12_655
O4A Mn1A N2B 159.92(11) . 12_655
C1A O1A Mn1A 130.0(2) . .
C7A O2A Mn1B 120.2(2) . .
C8A O3A Mn1A 114.1(2) . .
C7A N1A N2A 113.5(3) . .
C7A N1A Mn1A 131.2(2) . .
N2A N1A Mn1A 115.4(2) . .
C8A N2A N1A 109.4(3) . .
C8A N2A Mn1B 142.0(3) . .
N1A N2A Mn1B 108.0(2) . .
O1A C1A C2A 124.7(3) . .
O1A C1A C6A 117.3(3) . .
C2A C1A C6A 118.0(4) . .
C3A C2A C1A 119.1(3) . .
C3A C2A C7A 117.6(3) . .
C1A C2A C7A 123.3(3) . .
C4A C3A C2A 122.1(4) . .
C3A C4A C5A 118.7(4) . .
C6A C5A C4A 120.9(4) . .
C5A C6A C1A 121.2(4) . .
O2A C7A N1A 121.9(3) . .
O2A C7A C2A 118.8(3) . .
N1A C7A C2A 119.3(3) . .
O3A C8A N2A 121.5(3) . .
O3A C8A C9A 118.8(3) . .
N2A C8A C9A 119.8(3) . .
C10A C9A C8A 121.1(4) . .
C9A C10A C11A 127.2(4) . .
C10A C11A C12A 115.8(4) . .
C13A O4A Mn1A 127.1(3) . .
C13A N3A C14A 120.8(4) . .
C13A N3A C15A 122.7(4) . .
C14A N3A C15A 116.5(4) . .
O4A C13A N3A 125.9(4) . .
O1B Mn1B O3B 170.96(11) . .
O1B Mn1B N1B 90.99(12) . .
O3B Mn1B N1B 80.15(11) . .
O1B Mn1B O2A 96.62(12) . .
O3B Mn1B O2A 92.34(11) . .
N1B Mn1B O2A 171.43(12) . .
O1B Mn1B O4B 92.80(13) . .
O3B Mn1B O4B 86.82(12) . .
N1B Mn1B O4B 98.55(12) . .
O2A Mn1B O4B 85.04(11) . .
O1B Mn1B N2A 96.84(12) . .
O3B Mn1B N2A 86.70(11) . .
N1B Mn1B N2A 101.12(12) . .
O2A Mn1B N2A 74.14(11) . .
O4B Mn1B N2A 157.89(11) . .
C1B O1B Mn1B 130.2(2) . .
C7B O2B Mn1A 121.1(2) . 11_565
C8B O3B Mn1B 113.3(2) . .
C7B N1B N2B 114.0(3) . .
C7B N1B Mn1B 130.3(3) . .
N2B N1B Mn1B 114.9(2) . .
C8B N2B N1B 109.9(3) . .
C8B N2B Mn1A 141.3(3) . 11_565
N1B N2B Mn1A 108.5(2) . 11_565
O1B C1B C6B 118.4(3) . .
O1B C1B C2B 124.0(3) . .
C6B C1B C2B 117.6(3) . .
C3B C2B C1B 119.3(3) . .
C3B C2B C7B 117.4(3) . .
C1B C2B C7B 123.1(3) . .
C4B C3B C2B 121.2(4) . .
C3B C4B C5B 119.1(4) . .
C6B C5B C4B 120.4(4) . .
C5B C6B C1B 122.2(4) . .
O2B C7B N1B 121.5(3) . .
O2B C7B C2B 118.7(3) . .
N1B C7B C2B 119.9(3) . .
N2B C8B O3B 121.8(3) . .
N2B C8B C9B 119.9(3) . .
O3B C8B C9B 118.3(3) . .
C10B C9B C8B 123.2(4) . .
C9B C10B C11B 124.8(4) . .
C122 C11B C12B 61.6(12) . .
C122 C11B C10B 116.0(9) . .
C12B C11B C10B 112.5(6) . .
C13B O4B Mn1B 129.2(3) . .
C13B N3B C14B 116.7(7) . .
C13B N3B C15B 120.9(6) . .
C14B N3B C15B 122.0(7) . .
O4B C13B N3B 133.7(6) . .
N32B C142 C142 126.1(19) . 3_565
N32B C142 C142 166.9(13) . 2_665
C142 C142 C142 60.000(3) 3_565 2_665
C1S N1S C2S 124.7(9) . .
C1S N1S C3S 112.9(10) . .
C2S N1S C3S 122.3(10) . .
O1S C1S N1S 126.4(10) . .
C4S N2S C6S 121.0(8) . .
C4S N2S C5S 120.7(8) . .
C6S N2S C5S 117.4(7) . .
O2S C4S N2S 125.7(11) . .
C42S N22S C62S 118(2) . .
O22S C42S N22S 126(2) . .

loop_
_geom_bond_atom_site_label_1
_geom_bond_atom_site_label_2
_geom_bond_distance
_geom_bond_site_symmetry_2
Mn1A O1A 1.856(3) .
Mn1A O3A 1.924(3) .
Mn1A N1A 1.943(3) .
Mn1A O2B 1.957(3) 12_655
Mn1A O4A 2.250(3) .
Mn1A N2B 2.289(3) 12_655
O1A C1A 1.324(5) .
O2A C7A 1.279(4) .
O2A Mn1B 1.962(3) .
O3A C8A 1.302(4) .
N1A C7A 1.328(5) .
N1A N2A 1.411(4) .
N2A C8A 1.318(5) .
N2A Mn1B 2.287(3) .
C1A C2A 1.412(5) .
C1A C6A 1.414(5) .
C2A C3A 1.406(5) .
C2A C7A 1.478(5) .
C3A C4A 1.373(5) .
C4A C5A 1.396(6) .
C5A C6A 1.374(6) .
C8A C9A 1.466(5) .
C9A C10A 1.318(5) .
C10A C11A 1.491(5) .
C11A C12A 1.522(6) .
O4A C13A 1.229(5) .
N3A C13A 1.322(5) .
N3A C14A 1.445(5) .
N3A C15A 1.447(6) .
Mn1B O1B 1.858(3) .
Mn1B O3B 1.916(3) .
Mn1B N1B 1.936(3) .
Mn1B O4B 2.245(3) .
O1B C1B 1.328(4) .
O2B C7B 1.286(4) .
O2B Mn1A 1.957(3) 11_565
O3B C8B 1.311(4) .
N1B C7B 1.327(4) .
N1B N2B 1.407(4) .
N2B C8B 1.303(5) .
N2B Mn1A 2.289(3) 11_565
C1B C6B 1.410(5) .
C1B C2B 1.416(5) .
C2B C3B 1.407(5) .
C2B C7B 1.467(5) .
C3B C4B 1.381(5) .
C4B C5B 1.398(6) .
C5B C6B 1.358(6) .
C8B C9B 1.454(5) .
C9B C10B 1.308(5) .
C10B C11B 1.514(6) .
C11B C122 1.454(14) .
C11B C12B 1.460(9) .
O4B C13B 1.220(5) .
N3B C13B 1.245(7) .
N3B C14B 1.470(10) .
N3B C15B 1.502(8) .
N32B C142 1.524(15) .
C142 C142 1.99(3) 3_565
C142 C142 1.99(3) 2_665
O1S C1S 1.175(9) .
N1S C1S 1.283(8) .
N1S C2S 1.398(9) .
N1S C3S 1.478(14) .
O2S C4S 1.204(10) .
N2S C4S 1.342(10) .
N2S C6S 1.457(12) .
N2S C5S 1.515(10) .
O22S C42S 1.18(2) .
N22S C42S 1.407(16) .
N22S C62S 1.448(18) .
